data_1520228
loop_
_publ_author_name
'Lindley, Brian M.'
'Swidan, Ala'aeddeen'
'Lobkovsky, Emil B.'
'Wolczanski, Peter T.'
'Adelhardt, Mario'
'Sutter, J\"org'
'Meyer, Karsten'

_publ_section_title
;
 Fe(iv) alkylidenes via protonation of Fe(ii) vinyl chelates and a
 comparative M\"ossbauer spectroscopic study
;
_journal_issue 8
_journal_name_full 'Chem. Sci.'
_journal_page_first 4730
_journal_paper_doi 10.1039/C5SC01268F
_journal_volume 6
_journal_year 2015
_chemical_formula_moiety 'C32 H12 B F24, C25 H38 Fe N P3, C4 H10 O'
_chemical_formula_sum 'C61 H60 B F24 Fe N O P3'
_chemical_formula_weight 1438.67
_chemical_name_systematic
; 
 ? 
;
_space_group_IT_number 12
_symmetry_cell_setting monoclinic
_symmetry_space_group_name_Hall '-C 2y'
_symmetry_space_group_name_H-M 'C 1 2/m 1'
_atom_sites_solution_hydrogens geom
_atom_sites_solution_primary direct
_atom_sites_solution_secondary difmap
_audit_creation_method SHELXL-97
_audit_update_record
;
2015-04-03 deposited with the CCDC.
2015-05-20 downloaded from the CCDC.
;
_cell_angle_alpha 90.00
_cell_angle_beta 93.869(14)
_cell_angle_gamma 90.00
_cell_formula_units_Z 4
_cell_length_a 19.963(5)
_cell_length_b 17.492(6)
_cell_length_c 19.586(6)
_cell_measurement_reflns_used 5387
_cell_measurement_temperature 203(2)
_cell_measurement_theta_max 22.36
_cell_measurement_theta_min 2.36
_cell_volume 6824(4)
_computing_cell_refinement 'Bruker SAINT+'
_computing_data_collection 'Bruker APEX2'
_computing_data_reduction 'Bruker SAINT+'
_computing_molecular_graphics 'Bruker SHELXTL'
_computing_publication_material 'Bruker SHELXTL'
_computing_structure_refinement 'SHELXL-97 (Sheldrick, 1997)'
_computing_structure_solution 'SHELXS-97 (Sheldrick, 1990)'
_diffrn_ambient_temperature 203(2)
_diffrn_measured_fraction_theta_full 0.996
_diffrn_measured_fraction_theta_max 0.996
_diffrn_measurement_device_type 'Bruker X8 APEX II diffractometer'
_diffrn_measurement_method 'phi and omega scans'
_diffrn_radiation_monochromator graphite
_diffrn_radiation_source 'fine-focus sealed tube'
_diffrn_radiation_type MoK\a
_diffrn_radiation_wavelength 0.71073
_diffrn_reflns_av_R_equivalents 0.0579
_diffrn_reflns_av_sigmaI/netI 0.0560
_diffrn_reflns_limit_h_max 21
_diffrn_reflns_limit_h_min -22
_diffrn_reflns_limit_k_max 19
_diffrn_reflns_limit_k_min -19
_diffrn_reflns_limit_l_max 21
_diffrn_reflns_limit_l_min -21
_diffrn_reflns_number 21278
_diffrn_reflns_theta_full 23.26
_diffrn_reflns_theta_max 23.26
_diffrn_reflns_theta_min 1.83
_diffrn_standards_number 0
_exptl_absorpt_coefficient_mu 0.396
_exptl_absorpt_correction_T_max 0.9615
_exptl_absorpt_correction_T_min 0.8905
_exptl_absorpt_correction_type multi-scan
_exptl_absorpt_process_details SADABS
_exptl_crystal_colour yellow
_exptl_crystal_density_diffrn 1.400
_exptl_crystal_density_method 'not measured'
_exptl_crystal_description block
_exptl_crystal_F_000 2932
_exptl_crystal_size_max 0.30
_exptl_crystal_size_mid 0.20
_exptl_crystal_size_min 0.10
_platon_squeeze_details
;
;
_refine_diff_density_max 0.559
_refine_diff_density_min -0.317
_refine_diff_density_rms 0.076
_refine_ls_extinction_method none
_refine_ls_goodness_of_fit_ref 1.155
_refine_ls_hydrogen_treatment riding
_refine_ls_matrix_type full
_refine_ls_number_parameters 522
_refine_ls_number_reflns 5076
_refine_ls_number_restraints 312
_refine_ls_restrained_S_all 1.135
_refine_ls_R_factor_all 0.0899
_refine_ls_R_factor_gt 0.0681
_refine_ls_shift/su_max 0.096
_refine_ls_shift/su_mean 0.009
_refine_ls_structure_factor_coef Fsqd
_refine_ls_weighting_details 'calc w=1/[\s^2^(Fo^2^)+(0.0933P)^2^+13.1222P] where P=(Fo^2^+2Fc^2^)/3'
_refine_ls_weighting_scheme calc
_refine_ls_wR_factor_gt 0.1825
_refine_ls_wR_factor_ref 0.1923
_reflns_number_gt 3684
_reflns_number_total 5076
_reflns_threshold_expression >2sigma(I)
_cod_data_source_file c5sc01268f2.cif
_cod_data_source_block as13
_cod_depositor_comments
;
The following automatic conversions were performed:

'_symmetry_cell_setting' value 'Monoclinic' changed to 'monoclinic'
according to
/usr/data/users/saulius/crontab/automatic-downloads/rss-feeds/RSC/lib/dictionaries/cif_core.dic
dictionary named 'cif_core.dic' version 2.4.2 from 2011-04-26.

Automatic conversion script
Id: cif_fix_values 3271 2015-04-21 07:52:19Z andrius 

 Adding full bibliography for 1520227--1520230.cif.
;
_cod_original_sg_symbol_H-M C2/m
_cod_database_code 1520228

loop_
_symmetry_equiv_pos_as_xyz
'x, y, z'
'-x, y, -z'
'x+1/2, y+1/2, z'
'-x+1/2, y+1/2, -z'
'-x, -y, -z'
'x, -y, z'
'-x+1/2, -y+1/2, -z'
'x+1/2, -y+1/2, z'

loop_
_atom_site_label
_atom_site_type_symbol
_atom_site_fract_x
_atom_site_fract_y
_atom_site_fract_z
_atom_site_U_iso_or_equiv
_atom_site_adp_type
_atom_site_occupancy
_atom_site_symmetry_multiplicity
_atom_site_calc_flag
_atom_site_refinement_flags
_atom_site_disorder_assembly
_atom_site_disorder_group
Fe1 Fe 0.24355(4) 0.0000 0.27376(5) 0.0324(3) Uani 1 2 d S . .
P1 P 0.18445(9) 0.0000 0.36947(10) 0.0489(5) Uani 1 2 d S . .
P2 P 0.26306(7) 0.12776(8) 0.28273(8) 0.0480(4) Uani 1 1 d . . .
N1 N 0.2910(3) 0.0000 0.1900(3) 0.0445(15) Uani 1 2 d S . .
C1 C 0.3444(3) 0.0000 0.3129(4) 0.0381(16) Uani 1 2 d S . .
C2 C 0.3755(4) 0.0000 0.3787(4) 0.0501(19) Uani 1 2 d S . .
H2A H 0.3486 0.0000 0.4162 0.060 Uiso 1 2 calc SR . .
C3 C 0.4453(4) 0.0000 0.3908(4) 0.058(2) Uani 1 2 d S . .
H3A H 0.4644 0.0000 0.4359 0.070 Uiso 1 2 calc SR . .
C4 C 0.4866(3) 0.0000 0.3363(5) 0.054(2) Uani 1 2 d S . .
H4A H 0.5335 0.0000 0.3447 0.064 Uiso 1 2 calc SR . .
C5 C 0.4586(3) 0.0000 0.2699(4) 0.0448(18) Uani 1 2 d S . .
H5A H 0.4858 0.0000 0.2325 0.054 Uiso 1 2 calc SR . .
C6 C 0.3874(3) 0.0000 0.2595(4) 0.0386(16) Uani 1 2 d S . .
C7 C 0.3565(4) 0.0000 0.1923(4) 0.0453(18) Uani 1 2 d S . .
H7A H 0.3810 0.0000 0.1529 0.054 Uiso 1 2 calc SR . .
C8 C 0.2509(4) 0.0000 0.1253(4) 0.091(4) Uani 1 2 d S . .
H8A H 0.2614 -0.0447 0.0996 0.109 Uiso 0.50 1 d P . .
C9 C 0.1807(4) 0.0000 0.1386(4) 0.073(3) Uani 1 2 d S . .
H9A H 0.1601 -0.0443 0.1174 0.088 Uiso 0.50 1 d P . .
C10 C 0.1675(3) 0.0000 0.2128(4) 0.0417(17) Uani 1 2 d S . .
C11 C 0.0923(3) 0.0000 0.2180(3) 0.0440(18) Uani 1 2 d S . .
C12 C 0.0559(3) 0.0665(4) 0.2166(4) 0.0658(17) Uani 1 1 d . . .
H12A H 0.0786 0.1136 0.2164 0.079 Uiso 1 1 calc R . .
C13 C -0.0151(3) 0.0660(4) 0.2154(4) 0.0673(18) Uani 1 1 d . . .
H13A H -0.0386 0.1125 0.2145 0.081 Uiso 1 1 calc R . .
C14 C -0.0490(4) 0.0000 0.2156(4) 0.050(2) Uani 1 2 d S . .
H14A H -0.0960 0.0000 0.2158 0.060 Uiso 1 2 calc SR . .
C15 C 0.1258(3) 0.0784(5) 0.3828(3) 0.081(2) Uani 1 1 d . . .
H15C H 0.1047 0.0704 0.4254 0.122 Uiso 1 1 calc R . .
H15B H 0.0917 0.0798 0.3451 0.122 Uiso 1 1 calc R . .
H15A H 0.1501 0.1265 0.3849 0.122 Uiso 1 1 calc R . .
C16 C 0.2286(4) 0.0000 0.4564(4) 0.081(3) Uani 1 2 d S . .
H16A H 0.1962 0.0000 0.4902 0.122 Uiso 1 2 d S . .
H16B H 0.2563 -0.0448 0.4616 0.122 Uiso 0.50 1 d P . .
C17 C 0.2874(3) 0.1692(4) 0.3654(4) 0.085(2) Uani 1 1 d . . .
H17C H 0.2937 0.2239 0.3604 0.128 Uiso 1 1 calc R . .
H17B H 0.3291 0.1462 0.3836 0.128 Uiso 1 1 calc R . .
H17A H 0.2526 0.1598 0.3966 0.128 Uiso 1 1 calc R . .
C18 C 0.3286(3) 0.1676(4) 0.2332(4) 0.087(2) Uani 1 1 d . . .
H18C H 0.3320 0.2222 0.2414 0.131 Uiso 1 1 calc R . .
H18B H 0.3177 0.1584 0.1849 0.131 Uiso 1 1 calc R . .
H18A H 0.3712 0.1435 0.2469 0.131 Uiso 1 1 calc R . .
C19 C 0.1953(3) 0.1914(3) 0.2518(4) 0.076(2) Uani 1 1 d . . .
H19C H 0.2095 0.2441 0.2583 0.114 Uiso 1 1 calc R . .
H19B H 0.1561 0.1820 0.2772 0.114 Uiso 1 1 calc R . .
H19A H 0.1844 0.1820 0.2036 0.114 Uiso 1 1 calc R . .
B1 B 0.2182(3) 0.5000 0.2738(4) 0.0283(16) Uani 1 2 d S . .
C34 C 0.3080(3) 0.6427(4) 0.0715(3) 0.0657(17) Uani 1 1 d D . .
F1 F 0.2614(2) 0.6956(2) 0.0785(3) 0.1083(16) Uani 1 1 d D . .
F2 F 0.3162(3) 0.6392(3) 0.0055(2) 0.1129(16) Uani 1 1 d D . .
F3 F 0.3627(2) 0.6739(3) 0.1010(3) 0.1143(17) Uani 1 1 d D . .
C35 C 0.0333(2) 0.3109(3) 0.1915(3) 0.0456(13) Uani 1 1 d D . .
F4 F 0.06634(18) 0.2722(3) 0.1478(2) 0.0944(14) Uani 1 1 d D . .
F5 F 0.0022(2) 0.3658(2) 0.1552(2) 0.0935(14) Uani 1 1 d D . .
F6 F -0.0141(2) 0.2656(3) 0.2106(2) 0.0985(15) Uani 1 1 d D . .
C36 C 0.1099(6) 0.3175(9) 0.4402(8) 0.048(4) Uani 0.68(5) 1 d PDU A 1
F7 F 0.0572(7) 0.2757(12) 0.4489(12) 0.092(5) Uani 0.68(5) 1 d PDU A 1
F8 F 0.1079(10) 0.3744(7) 0.4834(6) 0.084(4) Uani 0.68(5) 1 d PDU A 1
F9 F 0.1642(7) 0.2780(11) 0.4606(11) 0.100(5) Uani 0.68(5) 1 d PDU A 1
C36' C 0.1087(14) 0.3203(19) 0.4356(19) 0.060(8) Uani 0.32(5) 1 d PDU A 2
F7' F 0.075(2) 0.257(2) 0.443(2) 0.110(11) Uani 0.32(5) 1 d PDU A 2
F8' F 0.079(3) 0.371(2) 0.473(2) 0.138(12) Uani 0.32(5) 1 d PDU A 2
F9' F 0.1665(13) 0.305(3) 0.470(2) 0.104(10) Uani 0.32(5) 1 d PDU A 2
C37 C 0.4165(6) 0.6461(10) 0.3924(8) 0.046(4) Uani 0.57(3) 1 d PDU B 1
F10 F 0.4139(6) 0.6911(7) 0.3391(6) 0.073(3) Uani 0.57(3) 1 d PDU B 1
F11 F 0.3860(11) 0.6830(14) 0.4403(8) 0.097(5) Uani 0.57(3) 1 d PDU B 1
F12 F 0.4806(5) 0.6388(8) 0.4104(15) 0.103(6) Uani 0.57(3) 1 d PDU B 1
C37' C 0.4174(11) 0.6353(17) 0.3978(11) 0.062(6) Uani 0.43(3) 1 d PDU B 2
F10' F 0.3747(11) 0.6843(18) 0.4214(18) 0.105(7) Uani 0.43(3) 1 d PDU B 2
F11' F 0.4650(11) 0.6302(12) 0.4473(12) 0.088(6) Uani 0.43(3) 1 d PDU B 2
F12' F 0.446(2) 0.6721(18) 0.3494(10) 0.129(9) Uani 0.43(3) 1 d PDU B 2
C20 C 0.2454(3) 0.5000 0.1970(3) 0.0306(15) Uani 1 2 d S . .
C21 C 0.2614(2) 0.5675(3) 0.1636(2) 0.0365(11) Uani 1 1 d . . .
H21 H 0.2512 0.6146 0.1836 0.044 Uiso 1 1 calc R . .
C22 C 0.2916(2) 0.5676(3) 0.1023(3) 0.0456(13) Uani 1 1 d . . .
C23 C 0.3068(4) 0.5000 0.0712(4) 0.0481(19) Uani 1 2 d S . .
H23 H 0.3271 0.5000 0.0293 0.058 Uiso 1 2 calc SR . .
C24 C 0.16862(19) 0.4275(2) 0.2877(2) 0.0273(10) Uani 1 1 d . . .
C25 C 0.1252(2) 0.3971(2) 0.2370(2) 0.0303(10) Uani 1 1 d . . .
H25 H 0.1283 0.4139 0.1918 0.036 Uiso 1 1 calc R . .
C26 C 0.0765(2) 0.3421(3) 0.2502(2) 0.0334(11) Uani 1 1 d . . .
C27 C 0.0705(2) 0.3154(3) 0.3155(2) 0.0376(12) Uani 1 1 d . A .
H27 H 0.0380 0.2786 0.3247 0.045 Uiso 1 1 calc R . .
C28 C 0.1140(2) 0.3446(3) 0.3676(2) 0.0366(11) Uani 1 1 d . . .
C29 C 0.1617(2) 0.3990(3) 0.3525(2) 0.0325(10) Uani 1 1 d . A .
H29 H 0.1908 0.4175 0.3885 0.039 Uiso 1 1 calc R . .
C30 C 0.2867(3) 0.5000 0.3237(3) 0.0283(14) Uani 1 2 d S . .
C31 C 0.3211(2) 0.5668(3) 0.3420(2) 0.0321(10) Uani 1 1 d . B .
H31 H 0.3007 0.6138 0.3300 0.039 Uiso 1 1 calc R . .
C32 C 0.3839(2) 0.5677(3) 0.3769(2) 0.0346(11) Uani 1 1 d . . .
C33 C 0.4157(3) 0.5000 0.3949(3) 0.0362(16) Uani 1 2 d S . .
H33 H 0.4580 0.5000 0.4189 0.043 Uiso 1 2 calc SR . .
O1S O 0.1150(4) 0.5000 -0.0186(4) 0.112(3) Uani 1 2 d S . .
C1S C 0.1042(5) 0.4326(9) 0.0209(5) 0.158(6) Uani 1 1 d . . .
H1SA H 0.0578 0.4311 0.0342 0.190 Uiso 1 1 calc R . .
H1SC H 0.1344 0.4323 0.0624 0.190 Uiso 1 1 calc R . .
C2S C 0.1176(6) 0.3663(8) -0.0220(6) 0.164(6) Uani 1 1 d . . .
H2SA H 0.1116 0.3197 0.0038 0.246 Uiso 1 1 calc R . .
H2SB H 0.1634 0.3689 -0.0356 0.246 Uiso 1 1 calc R . .
H2SC H 0.0868 0.3665 -0.0624 0.246 Uiso 1 1 calc R . .

loop_
_atom_site_aniso_label
_atom_site_aniso_U_11
_atom_site_aniso_U_22
_atom_site_aniso_U_33
_atom_site_aniso_U_23
_atom_site_aniso_U_13
_atom_site_aniso_U_12
Fe1 0.0219(5) 0.0355(6) 0.0399(5) 0.000 0.0028(4) 0.000
P1 0.0294(10) 0.0761(15) 0.0417(11) 0.000 0.0057(8) 0.000
P2 0.0333(7) 0.0365(8) 0.0740(10) -0.0036(7) 0.0011(6) 0.0013(6)
N1 0.024(3) 0.060(4) 0.049(4) 0.000 0.001(2) 0.000
C1 0.031(4) 0.028(4) 0.055(4) 0.000 0.003(3) 0.000
C2 0.036(4) 0.061(5) 0.053(5) 0.000 0.002(3) 0.000
C3 0.032(4) 0.081(6) 0.059(5) 0.000 -0.016(4) 0.000
C4 0.018(4) 0.047(5) 0.094(7) 0.000 -0.001(4) 0.000
C5 0.023(4) 0.040(4) 0.072(5) 0.000 0.006(3) 0.000
C6 0.022(3) 0.039(4) 0.055(4) 0.000 0.007(3) 0.000
C7 0.042(4) 0.054(5) 0.041(4) 0.000 0.008(3) 0.000
C8 0.041(5) 0.191(13) 0.040(5) 0.000 -0.001(4) 0.000
C9 0.036(4) 0.146(10) 0.037(4) 0.000 0.002(3) 0.000
C10 0.034(4) 0.036(4) 0.055(4) 0.000 0.001(3) 0.000
C11 0.033(4) 0.057(5) 0.040(4) 0.000 -0.007(3) 0.000
C12 0.036(3) 0.054(4) 0.107(5) -0.008(4) -0.001(3) 0.001(3)
C13 0.034(3) 0.065(4) 0.102(5) -0.012(4) -0.001(3) 0.010(3)
C14 0.025(4) 0.074(6) 0.050(4) 0.000 0.001(3) 0.000
C15 0.050(4) 0.128(7) 0.068(4) -0.003(4) 0.021(3) 0.036(4)
C16 0.055(5) 0.148(10) 0.041(5) 0.000 0.008(4) 0.000
C17 0.075(5) 0.066(5) 0.112(6) -0.036(4) -0.010(4) 0.000(4)
C18 0.063(4) 0.046(4) 0.154(7) 0.027(4) 0.021(4) -0.002(3)
C19 0.051(4) 0.038(3) 0.137(6) -0.005(4) -0.010(4) 0.014(3)
B1 0.023(4) 0.025(4) 0.037(4) 0.000 0.004(3) 0.000
C34 0.063(4) 0.076(5) 0.060(4) 0.022(3) 0.020(3) -0.003(4)
F1 0.111(3) 0.082(3) 0.137(4) 0.053(3) 0.041(3) 0.017(3)
F2 0.183(5) 0.098(3) 0.062(3) 0.028(2) 0.039(3) -0.022(3)
F3 0.099(3) 0.104(3) 0.137(4) 0.046(3) -0.018(3) -0.052(3)
C35 0.030(3) 0.046(3) 0.060(3) -0.005(3) -0.004(2) -0.004(2)
F4 0.065(2) 0.126(4) 0.090(3) -0.065(3) -0.014(2) 0.009(2)
F5 0.099(3) 0.071(3) 0.101(3) -0.003(2) -0.066(2) 0.005(2)
F6 0.086(3) 0.119(4) 0.088(3) 0.003(2) -0.016(2) -0.070(3)
C36 0.050(7) 0.054(8) 0.043(8) 0.005(6) 0.019(7) -0.010(6)
F7 0.076(6) 0.132(10) 0.070(6) 0.021(7) 0.021(5) -0.057(5)
F8 0.147(10) 0.074(5) 0.032(4) -0.006(3) 0.019(5) -0.027(5)
F9 0.089(7) 0.126(10) 0.088(9) 0.060(7) 0.023(7) 0.038(7)
C36' 0.061(15) 0.062(15) 0.056(19) 0.010(14) 0.003(13) -0.024(12)
F7' 0.15(2) 0.109(15) 0.066(17) 0.037(11) -0.030(18) -0.091(17)
F8' 0.19(3) 0.138(16) 0.09(2) -0.020(14) 0.066(19) 0.001(18)
F9' 0.074(12) 0.17(3) 0.061(12) 0.057(16) -0.032(11) -0.058(12)
C37 0.022(7) 0.038(8) 0.078(9) -0.021(6) -0.006(6) -0.001(7)
F10 0.067(6) 0.039(5) 0.111(6) 0.006(4) -0.009(4) -0.030(4)
F11 0.109(11) 0.089(8) 0.095(7) -0.070(6) 0.018(8) -0.027(8)
F12 0.030(5) 0.053(5) 0.220(17) -0.015(9) -0.048(7) -0.004(4)
C37' 0.054(14) 0.048(13) 0.082(12) -0.011(10) -0.003(8) 0.001(10)
F10' 0.060(7) 0.069(9) 0.179(19) -0.075(12) -0.038(8) 0.013(6)
F11' 0.070(9) 0.064(8) 0.123(12) -0.021(8) -0.047(8) -0.021(7)
F12' 0.17(2) 0.115(17) 0.101(10) -0.015(9) 0.015(12) -0.093(15)
C20 0.019(3) 0.037(4) 0.036(3) 0.000 0.001(3) 0.000
C21 0.025(2) 0.043(3) 0.041(3) 0.000(2) 0.003(2) 0.001(2)
C22 0.036(3) 0.059(4) 0.042(3) 0.007(3) 0.005(2) -0.004(2)
C23 0.039(4) 0.071(6) 0.035(4) 0.000 0.008(3) 0.000
C24 0.018(2) 0.028(2) 0.036(2) 0.001(2) 0.0032(18) 0.0061(18)
C25 0.027(2) 0.026(2) 0.037(2) 0.000(2) 0.0016(19) 0.0013(19)
C26 0.020(2) 0.034(3) 0.045(3) -0.004(2) -0.0028(19) 0.0026(19)
C27 0.027(2) 0.031(3) 0.056(3) -0.005(2) 0.009(2) -0.005(2)
C28 0.031(3) 0.035(3) 0.044(3) 0.002(2) 0.006(2) -0.002(2)
C29 0.024(2) 0.034(3) 0.040(3) -0.003(2) 0.0009(19) 0.000(2)
C30 0.026(3) 0.029(4) 0.030(3) 0.000 0.002(3) 0.000
C31 0.023(2) 0.032(3) 0.042(3) -0.002(2) 0.0026(19) 0.0021(19)
C32 0.025(2) 0.039(3) 0.040(3) -0.009(2) 0.003(2) -0.006(2)
C33 0.020(3) 0.043(4) 0.045(4) 0.000 -0.002(3) 0.000
O1S 0.083(5) 0.200(10) 0.053(4) 0.000 0.010(4) 0.000
C1S 0.095(7) 0.308(19) 0.071(6) 0.035(9) 0.003(5) -0.040(9)
C2S 0.139(10) 0.237(16) 0.109(9) 0.047(9) -0.035(7) -0.061(10)

loop_
_atom_type_symbol
_atom_type_description
_atom_type_scat_dispersion_real
_atom_type_scat_dispersion_imag
_atom_type_scat_source
C C 0.0033 0.0016 'International Tables Vol C Tables 4.2.6.8 and 6.1.1.4'
H H 0.0000 0.0000 'International Tables Vol C Tables 4.2.6.8 and 6.1.1.4'
B B 0.0013 0.0007 'International Tables Vol C Tables 4.2.6.8 and 6.1.1.4'
F F 0.0171 0.0103 'International Tables Vol C Tables 4.2.6.8 and 6.1.1.4'
Fe Fe 0.3463 0.8444 'International Tables Vol C Tables 4.2.6.8 and 6.1.1.4'
N N 0.0061 0.0033 'International Tables Vol C Tables 4.2.6.8 and 6.1.1.4'
O O 0.0106 0.0060 'International Tables Vol C Tables 4.2.6.8 and 6.1.1.4'
P P 0.1023 0.0942 'International Tables Vol C Tables 4.2.6.8 and 6.1.1.4'

loop_
_geom_angle_atom_site_label_1
_geom_angle_atom_site_label_2
_geom_angle_atom_site_label_3
_geom_angle
_geom_angle_site_symmetry_1
_geom_angle_site_symmetry_3
C10 Fe1 N1 83.2(3) . .
C10 Fe1 C1 161.6(3) . .
N1 Fe1 C1 78.4(3) . .
C10 Fe1 P2 100.20(4) . 6
N1 Fe1 P2 88.54(5) . 6
C1 Fe1 P2 79.47(4) . 6
C10 Fe1 P2 100.20(4) . .
N1 Fe1 P2 88.54(5) . .
C1 Fe1 P2 79.47(4) . .
P2 Fe1 P2 158.89(8) 6 .
C10 Fe1 P1 94.8(2) . .
N1 Fe1 P1 177.94(17) . .
C1 Fe1 P1 103.7(2) . .
P2 Fe1 P1 91.83(5) 6 .
P2 Fe1 P1 91.83(5) . .
C15 P1 C15 96.9(5) . 6
C15 P1 C16 97.9(3) . .
C15 P1 C16 97.9(3) 6 .
C15 P1 Fe1 119.2(2) . .
C15 P1 Fe1 119.2(2) 6 .
C16 P1 Fe1 120.8(3) . .
C17 P2 C19 101.6(3) . .
C17 P2 C18 99.4(4) . .
C19 P2 C18 97.7(3) . .
C17 P2 Fe1 119.8(3) . .
C19 P2 Fe1 117.1(2) . .
C18 P2 Fe1 117.5(2) . .
C7 N1 C8 121.4(6) . .
C7 N1 Fe1 121.0(5) . .
C8 N1 Fe1 117.6(5) . .
C2 C1 C6 115.8(6) . .
C2 C1 Fe1 133.8(5) . .
C6 C1 Fe1 110.4(5) . .
C1 C2 C3 122.3(7) . .
C4 C3 C2 120.4(7) . .
C5 C4 C3 119.9(6) . .
C4 C5 C6 118.1(7) . .
C1 C6 C7 116.5(6) . .
C1 C6 C5 123.5(7) . .
C7 C6 C5 120.0(6) . .
N1 C7 C6 113.8(6) . .
C9 C8 N1 109.2(7) . .
C8 C9 C10 114.3(6) . .
C9 C10 C11 107.9(6) . .
C9 C10 Fe1 115.7(5) . .
C11 C10 Fe1 136.4(5) . .
C12 C11 C12 116.1(7) . 6
C12 C11 C10 121.8(4) . .
C12 C11 C10 121.8(4) 6 .
C11 C12 C13 121.6(6) . .
C14 C13 C12 120.8(6) . .
C13 C14 C13 119.2(7) . 6
C30 B1 C20 103.6(5) . .
C30 B1 C24 113.1(3) . 6_565
C20 B1 C24 113.2(3) . 6_565
C30 B1 C24 113.1(3) . .
C20 B1 C24 113.2(3) . .
C24 B1 C24 101.1(5) 6_565 .
F2 C34 F1 105.6(5) . .
F2 C34 F3 107.1(5) . .
F1 C34 F3 103.4(6) . .
F2 C34 C22 113.7(6) . .
F1 C34 C22 113.6(5) . .
F3 C34 C22 112.7(5) . .
F4 C35 F6 106.2(5) . .
F4 C35 F5 105.4(5) . .
F6 C35 F5 105.6(4) . .
F4 C35 C26 113.8(4) . .
F6 C35 C26 113.1(4) . .
F5 C35 C26 112.0(4) . .
F7 C36 F8 106.3(10) . .
F7 C36 F9 108.7(11) . .
F8 C36 F9 105.2(10) . .
F7 C36 C28 113.3(14) . .
F8 C36 C28 112.1(12) . .
F9 C36 C28 110.7(12) . .
F7' C36' F8' 104(2) . .
F7' C36' F9' 103(2) . .
F8' C36' F9' 105(2) . .
F7' C36' C28 116(3) . .
F8' C36' C28 113(3) . .
F9' C36' C28 115(3) . .
F10 C37 F12 105.0(11) . .
F10 C37 F11 106.1(12) . .
F12 C37 F11 110.1(13) . .
F10 C37 C32 112.7(11) . .
F12 C37 C32 111.1(12) . .
F11 C37 C32 111.5(13) . .
F12' C37' F10' 105.2(19) . .
F12' C37' F11' 103.5(17) . .
F10' C37' F11' 103.9(18) . .
F12' C37' C32 115.2(19) . .
F10' C37' C32 110(2) . .
F11' C37' C32 117.7(19) . .
C21 C20 C21 115.3(6) 6_565 .
C21 C20 B1 122.1(3) 6_565 .
C21 C20 B1 122.1(3) . .
C22 C21 C20 122.4(5) . .
C23 C22 C21 120.5(5) . .
C23 C22 C34 121.3(5) . .
C21 C22 C34 118.2(5) . .
C22 C23 C22 118.9(7) . 6_565
C29 C24 C25 115.2(4) . .
C29 C24 B1 122.0(4) . .
C25 C24 B1 122.4(4) . .
C24 C25 C26 122.8(4) . .
C27 C26 C25 120.6(4) . .
C27 C26 C35 120.7(4) . .
C25 C26 C35 118.6(4) . .
C26 C27 C28 118.0(4) . .
C27 C28 C29 119.7(4) . .
C27 C28 C36' 120.0(12) . .
C29 C28 C36' 120.2(12) . .
C27 C28 C36 120.4(6) . .
C29 C28 C36 119.8(6) . .
C36' C28 C36 1.5(17) . .
C24 C29 C28 123.7(4) . .
C31 C30 C31 114.4(5) . 6_565
C31 C30 B1 122.4(3) . .
C31 C30 B1 122.4(3) 6_565 .
C32 C31 C30 123.5(4) . .
C33 C32 C31 120.1(4) . .
C33 C32 C37' 116.5(10) . .
C31 C32 C37' 123.4(10) . .
C33 C32 C37 122.2(6) . .
C31 C32 C37 117.7(6) . .
C37' C32 C37 6.7(12) . .
C32 C33 C32 118.5(6) . 6_565
C1S O1S C1S 110.6(12) 6_565 .
O1S C1S C2S 107.6(8) . .

loop_
_geom_bond_atom_site_label_1
_geom_bond_atom_site_label_2
_geom_bond_distance
_geom_bond_site_symmetry_2
Fe1 C10 1.867(7) .
Fe1 N1 1.949(6) .
Fe1 C1 2.106(6) .
Fe1 P2 2.2732(16) 6
Fe1 P2 2.2733(16) .
Fe1 P1 2.281(2) .
P1 C15 1.832(6) .
P1 C15 1.833(6) 6
P1 C16 1.864(8) .
P2 C17 1.811(7) .
P2 C19 1.823(5) .
P2 C18 1.820(7) .
N1 C7 1.307(9) .
N1 C8 1.452(10) .
C1 C2 1.392(10) .
C1 C6 1.396(10) .
C2 C3 1.397(10) .
C3 C4 1.391(11) .
C4 C5 1.382(11) .
C5 C6 1.421(9) .
C6 C7 1.417(10) .
C8 C9 1.441(12) .
C9 C10 1.494(11) .
C10 C11 1.512(10) .
C11 C12 1.372(7) .
C11 C12 1.372(7) 6
C12 C13 1.414(8) .
C13 C14 1.339(7) .
C14 C13 1.339(7) 6
B1 C30 1.627(9) .
B1 C20 1.632(9) .
B1 C24 1.643(6) 6_565
B1 C24 1.643(6) .
C34 F2 1.316(6) .
C34 F1 1.327(7) .
C34 F3 1.318(7) .
C34 C22 1.489(8) .
C35 F4 1.304(6) .
C35 F6 1.310(6) .
C35 F5 1.325(6) .
C35 C26 1.493(7) .
C36 F7 1.302(10) .
C36 F8 1.309(10) .
C36 F9 1.323(10) .
C36 C28 1.506(17) .
C36' F7' 1.308(15) .
C36' F8' 1.313(15) .
C36' F9' 1.320(15) .
C36' C28 1.41(4) .
C37 F10 1.305(13) .
C37 F12 1.311(11) .
C37 F11 1.321(12) .
C37 C32 1.539(18) .
C37' F12' 1.313(15) .
C37' F10' 1.314(15) .
C37' F11' 1.312(15) .
C37' C32 1.41(3) .
C20 C21 1.397(6) 6_565
C20 C21 1.397(6) .
C21 C22 1.381(7) .
C22 C23 1.373(6) .
C23 C22 1.373(6) 6_565
C24 C29 1.379(6) .
C24 C25 1.379(6) .
C25 C26 1.403(6) .
C26 C27 1.374(7) .
C27 C28 1.391(6) .
C28 C29 1.393(6) .
C30 C31 1.389(5) .
C30 C31 1.389(5) 6_565
C31 C32 1.387(6) .
C32 C33 1.378(6) .
C33 C32 1.378(6) 6_565
O1S C1S 1.434(12) 6_565
O1S C1S 1.434(12) .
C1S C2S 1.466(17) .

loop_
_platon_squeeze_void_nr
_platon_squeeze_void_average_x
_platon_squeeze_void_average_y
_platon_squeeze_void_average_z
_platon_squeeze_void_volume
_platon_squeeze_void_count_electrons
_platon_squeeze_void_content
1 0.000 0.000 0.000 186 53 ' '
2 0.500 0.500 0.000 186 53 ' '
